data_4080984
loop_
_publ_author_name
'Guo, Shuai'
'Sivaram, Haresh'
'Yuan, Dan'
'Huynh, Han Vinh'

_publ_section_title
;
 Gold and Palladium Hetero-Bis-NHC Complexes: Characterizations,
 Correlations, and Ligand Redistributions
;
_journal_issue 13
_journal_name_full Organometallics
_journal_page_first 3685
_journal_paper_doi 10.1021/om400313r
_journal_volume 32
_journal_year 2013
_chemical_formula_sum 'C42 H36 Au B F4 N4'
_chemical_formula_weight 880.52
_chemical_name_systematic
; 
 ? 
;
_space_group_IT_number 2
_symmetry_cell_setting triclinic
_symmetry_space_group_name_Hall '-P 1'
_symmetry_space_group_name_H-M 'P -1'
_atom_sites_solution_hydrogens geom
_atom_sites_solution_primary direct
_atom_sites_solution_secondary difmap
_audit_creation_method SHELXL-97
_cell_angle_alpha 68.5800(10)
_cell_angle_beta 86.5110(10)
_cell_angle_gamma 67.9390(10)
_cell_formula_units_Z 1
_cell_length_a 8.3264(3)
_cell_length_b 10.9307(4)
_cell_length_c 11.1756(5)
_cell_measurement_reflns_used 9914
_cell_measurement_temperature 100(2)
_cell_measurement_theta_max 27.59
_cell_measurement_theta_min 2.32
_cell_volume 874.11(6)
_computing_cell_refinement 'Bruker SMART'
_computing_data_collection 'Bruker SMART'
_computing_data_reduction 'Bruker SAINT'
_computing_molecular_graphics 'Bruker SHELXTL'
_computing_publication_material 'Bruker SHELXTL'
_computing_structure_refinement 'SHELXL-97 (Sheldrick, 1997)'
_computing_structure_solution 'SHELXS-97 (Sheldrick, 1990)'
_diffrn_ambient_temperature 100(2)
_diffrn_measured_fraction_theta_full 0.998
_diffrn_measured_fraction_theta_max 0.998
_diffrn_measurement_device_type 'CCD area detector'
_diffrn_measurement_method 'phi and omega scans'
_diffrn_radiation_monochromator graphite
_diffrn_radiation_source 'fine-focus sealed tube'
_diffrn_radiation_type MoK\a
_diffrn_radiation_wavelength 0.71073
_diffrn_reflns_av_R_equivalents 0.0260
_diffrn_reflns_av_sigmaI/netI 0.0276
_diffrn_reflns_limit_h_max 10
_diffrn_reflns_limit_h_min -10
_diffrn_reflns_limit_k_max 14
_diffrn_reflns_limit_k_min -14
_diffrn_reflns_limit_l_max 14
_diffrn_reflns_limit_l_min -14
_diffrn_reflns_number 11379
_diffrn_reflns_theta_full 27.50
_diffrn_reflns_theta_max 27.50
_diffrn_reflns_theta_min 2.16
_exptl_absorpt_coefficient_mu 4.267
_exptl_absorpt_correction_T_max 0.6749
_exptl_absorpt_correction_T_min 0.4824
_exptl_absorpt_correction_type multi-scan
_exptl_absorpt_process_details 'Sadabs, (Sheldrick 2008)'
_exptl_crystal_colour COLOURLESS
_exptl_crystal_density_diffrn 1.673
_exptl_crystal_density_meas ?
_exptl_crystal_density_method 'not measured'
_exptl_crystal_description PLATE
_exptl_crystal_F_000 436
_exptl_crystal_size_max 0.20
_exptl_crystal_size_mid 0.20
_exptl_crystal_size_min 0.10
_refine_diff_density_max 1.030
_refine_diff_density_min -0.999
_refine_diff_density_rms 0.075
_refine_ls_extinction_method none
_refine_ls_goodness_of_fit_ref 1.045
_refine_ls_hydrogen_treatment constr
_refine_ls_matrix_type full
_refine_ls_number_parameters 304
_refine_ls_number_reflns 4009
_refine_ls_number_restraints 188
_refine_ls_restrained_S_all 1.029
_refine_ls_R_factor_all 0.0179
_refine_ls_R_factor_gt 0.0179
_refine_ls_shift/su_max 0.000
_refine_ls_shift/su_mean 0.000
_refine_ls_structure_factor_coef Fsqd
_refine_ls_weighting_details 'calc w=1/[\s^2^(Fo^2^)+(0.0219P)^2^+0.4234P] where P=(Fo^2^+2Fc^2^)/3'
_refine_ls_weighting_scheme calc
_refine_ls_wR_factor_gt 0.0445
_refine_ls_wR_factor_ref 0.0445
_reflns_number_gt 4006
_reflns_number_total 4009
_reflns_threshold_expression >2sigma(I)
_cod_data_source_file om400313r_si_001.cif
_cod_data_source_block c062
_cod_depositor_comments
;
The following automatic conversions were performed:

'_symmetry_cell_setting' value 'Triclinic' changed to 'triclinic'
according to /home/saulius/struct/CIF-dictionaries/cif_core.dic
dictionary named 'cif_core.dic' version 2.4.2 from
2011-04-26.

'_exptl_absorpt_correction_type' value 'Multi-scan'
changed to 'multi-scan' according to
/home/saulius/struct/CIF-dictionaries/cif_core.dic dictionary named
'cif_core.dic' version 2.4.2 from 2011-04-26.

Automatic conversion script
Id: cif_fix_values 1891 2012-01-12 08:04:46Z andrius 

The following automatic conversions were performed:

'_exptl_crystal_density_meas' value 'Not measured' was changed to '?'
- the value is perceived as not measured.

Automatic conversion script
Id: cif_fix_values 3008 2015-01-20 13:52:24Z robertas 
;
_cod_original_sg_symbol_H-M P-1
_cod_database_code 4080984

loop_
_symmetry_equiv_pos_as_xyz
'x, y, z'
'-x, -y, -z'

loop_
_atom_site_label
_atom_site_type_symbol
_atom_site_fract_x
_atom_site_fract_y
_atom_site_fract_z
_atom_site_U_iso_or_equiv
_atom_site_adp_type
_atom_site_occupancy
_atom_site_symmetry_multiplicity
_atom_site_calc_flag
_atom_site_refinement_flags
_atom_site_disorder_assembly
_atom_site_disorder_group
Au1 Au 0.5000 0.5000 0.5000 0.02339(4) Uani 1 2 d S . .
N1 N 0.7403(2) 0.64708(18) 0.36076(17) 0.0210(3) Uani 1 1 d . . .
N2 N 0.7590(2) 0.60438(18) 0.56602(17) 0.0211(3) Uani 1 1 d . . .
C1 C 0.6753(3) 0.5929(2) 0.4728(2) 0.0227(4) Uani 1 1 d . . .
C2 C 0.8661(2) 0.6943(2) 0.3817(2) 0.0196(4) Uani 1 1 d . . .
C3 C 0.9708(3) 0.7547(2) 0.2986(2) 0.0215(4) Uani 1 1 d . . .
H3 H 0.9633 0.7728 0.2089 0.026 Uiso 1 1 calc R . .
C4 C 1.0865(3) 0.7869(2) 0.3540(2) 0.0230(4) Uani 1 1 d . . .
H4 H 1.1612 0.8272 0.3010 0.028 Uiso 1 1 calc R . .
C5 C 1.0962(3) 0.7617(2) 0.4863(2) 0.0241(4) Uani 1 1 d . . .
H5 H 1.1763 0.7864 0.5202 0.029 Uiso 1 1 calc R . .
C6 C 0.9922(3) 0.7016(2) 0.5691(2) 0.0224(4) Uani 1 1 d . . .
H6 H 0.9987 0.6845 0.6587 0.027 Uiso 1 1 calc R . .
C7 C 0.8775(2) 0.6678(2) 0.51332(19) 0.0194(4) Uani 1 1 d . . .
C8 C 0.6702(3) 0.6698(2) 0.2342(2) 0.0251(4) Uani 1 1 d . . .
H8A H 0.6407 0.5879 0.2411 0.030 Uiso 1 1 calc R . .
H8B H 0.7607 0.6741 0.1729 0.030 Uiso 1 1 calc R . .
C9 C 0.5095(3) 0.8051(2) 0.1813(2) 0.0217(4) Uani 1 1 d . . .
C10 C 0.4652(3) 0.9137(3) 0.2287(3) 0.0346(5) Uani 1 1 d . . .
H10 H 0.5357 0.9031 0.2984 0.041 Uiso 1 1 calc R . .
C11 C 0.3187(3) 1.0378(3) 0.1752(3) 0.0320(5) Uani 1 1 d . . .
H11 H 0.2912 1.1119 0.2075 0.038 Uiso 1 1 calc R . .
C12 C 0.2137(3) 1.0537(3) 0.0759(2) 0.0328(5) Uani 1 1 d . . .
H12 H 0.1128 1.1377 0.0401 0.039 Uiso 1 1 calc R . .
C13 C 0.2570(5) 0.9456(3) 0.0288(2) 0.0511(8) Uani 1 1 d . . .
H13 H 0.1853 0.9557 -0.0399 0.061 Uiso 1 1 calc R . .
C14 C 0.4044(4) 0.8222(3) 0.0811(2) 0.0368(6) Uani 1 1 d . . .
H14 H 0.4328 0.7490 0.0475 0.044 Uiso 1 1 calc R . .
C15 C 0.7158(3) 0.5680(2) 0.7001(2) 0.0255(4) Uani 1 1 d . . .
H15A H 0.8077 0.5663 0.7536 0.031 Uiso 1 1 calc R . .
H15B H 0.7129 0.4717 0.7324 0.031 Uiso 1 1 calc R . .
C16 C 0.5416(3) 0.6729(2) 0.71432(19) 0.0189(4) Uani 1 1 d . . .
C17 C 0.4759(3) 0.8149(2) 0.6325(2) 0.0217(4) Uani 1 1 d . . .
H17 H 0.5419 0.8493 0.5655 0.026 Uiso 1 1 calc R . .
C18 C 0.3145(3) 0.9070(2) 0.6478(2) 0.0234(4) Uani 1 1 d . . .
H18 H 0.2705 1.0039 0.5913 0.028 Uiso 1 1 calc R . .
C19 C 0.2177(3) 0.8578(2) 0.7454(2) 0.0269(4) Uani 1 1 d . . .
H19 H 0.1067 0.9205 0.7553 0.032 Uiso 1 1 calc R . .
C20 C 0.2833(3) 0.7165(2) 0.8288(2) 0.0278(4) Uani 1 1 d . . .
H20 H 0.2178 0.6826 0.8964 0.033 Uiso 1 1 calc R . .
C21 C 0.4444(3) 0.6248(2) 0.81336(19) 0.0225(4) Uani 1 1 d . . .
H21 H 0.4890 0.5284 0.8709 0.027 Uiso 1 1 calc R . .
B1 B 0.0270(8) 0.4826(6) 0.9949(6) 0.0245(9) Uani 0.25 1 d PDU A -1
F1 F -0.0081(14) 0.3942(10) 0.9456(10) 0.0238(12) Uani 0.25 1 d PDU A -1
F2 F -0.0589(11) 0.6234(9) 0.9134(6) 0.0283(13) Uani 0.25 1 d PDU A -1
F3 F 0.2055(10) 0.4502(9) 1.0019(9) 0.0272(13) Uani 0.25 1 d PDU A -1
F4 F -0.0304(10) 0.4620(7) 1.1176(6) 0.0283(11) Uani 0.25 1 d PDU A -1
B1A B 0.0144(8) 0.4846(7) 0.9876(6) 0.0249(9) Uani 0.25 1 d PDU B -2
F1A F 0.1965(10) 0.4292(10) 1.0132(9) 0.0267(13) Uani 0.25 1 d PDU B -2
F2A F -0.0659(10) 0.5003(7) 1.0986(6) 0.0294(12) Uani 0.25 1 d PDU B -2
F3A F -0.0340(14) 0.3904(10) 0.9530(10) 0.0240(12) Uani 0.25 1 d PDU B -2
F4A F -0.0398(11) 0.6175(9) 0.8846(6) 0.0249(12) Uani 0.25 1 d PDU B -2

loop_
_atom_site_aniso_label
_atom_site_aniso_U_11
_atom_site_aniso_U_22
_atom_site_aniso_U_33
_atom_site_aniso_U_23
_atom_site_aniso_U_13
_atom_site_aniso_U_12
Au1 0.01396(6) 0.01615(6) 0.04332(7) -0.01317(5) 0.00701(4) -0.00775(4)
N1 0.0144(8) 0.0177(8) 0.0351(9) -0.0135(7) 0.0044(7) -0.0072(7)
N2 0.0142(8) 0.0165(8) 0.0310(9) -0.0073(7) 0.0044(6) -0.0060(6)
C1 0.0145(9) 0.0158(9) 0.0391(11) -0.0124(8) 0.0054(8) -0.0055(7)
C2 0.0130(8) 0.0142(9) 0.0321(10) -0.0099(8) 0.0024(7) -0.0044(7)
C3 0.0166(9) 0.0162(9) 0.0300(10) -0.0082(8) 0.0049(7) -0.0052(7)
C4 0.0165(9) 0.0160(9) 0.0350(10) -0.0072(8) 0.0048(8) -0.0073(8)
C5 0.0167(9) 0.0196(10) 0.0378(11) -0.0115(8) 0.0006(8) -0.0077(8)
C6 0.0167(9) 0.0183(9) 0.0306(10) -0.0088(8) 0.0004(8) -0.0048(8)
C7 0.0131(8) 0.0132(8) 0.0296(10) -0.0070(7) 0.0040(7) -0.0038(7)
C8 0.0194(10) 0.0246(10) 0.0387(11) -0.0199(9) 0.0045(8) -0.0086(8)
C9 0.0201(10) 0.0208(10) 0.0286(10) -0.0116(8) 0.0102(8) -0.0113(8)
C10 0.0205(11) 0.0311(12) 0.0626(16) -0.0293(12) -0.0009(10) -0.0086(9)
C11 0.0260(11) 0.0236(11) 0.0514(14) -0.0204(10) 0.0073(10) -0.0090(9)
C12 0.0382(13) 0.0225(11) 0.0243(10) -0.0042(8) 0.0050(9) -0.0022(10)
C13 0.070(2) 0.0359(14) 0.0259(11) -0.0128(11) -0.0163(12) 0.0074(14)
C14 0.0514(16) 0.0272(12) 0.0232(10) -0.0124(9) -0.0012(10) -0.0020(11)
C15 0.0199(10) 0.0197(10) 0.0293(10) -0.0021(8) 0.0034(8) -0.0065(8)
C16 0.0170(9) 0.0180(9) 0.0239(9) -0.0088(7) 0.0007(7) -0.0078(7)
C17 0.0201(9) 0.0195(10) 0.0277(10) -0.0075(8) 0.0038(8) -0.0113(8)
C18 0.0247(10) 0.0175(9) 0.0299(10) -0.0111(8) 0.0010(8) -0.0078(8)
C19 0.0245(11) 0.0282(11) 0.0336(11) -0.0199(9) 0.0082(8) -0.0084(9)
C20 0.0335(12) 0.0302(11) 0.0277(10) -0.0165(9) 0.0138(9) -0.0166(10)
C21 0.0292(11) 0.0206(10) 0.0214(9) -0.0088(8) 0.0039(8) -0.0125(9)
B1 0.0299(16) 0.0206(14) 0.0231(13) -0.0098(12) 0.0061(13) -0.0086(13)
F1 0.028(2) 0.0204(16) 0.0238(18) -0.0093(15) 0.0067(18) -0.0095(16)
F2 0.030(2) 0.0192(16) 0.029(2) -0.0074(19) 0.0098(19) -0.0057(16)
F3 0.0287(17) 0.023(2) 0.0277(19) -0.0058(17) 0.0045(16) -0.0108(16)
F4 0.033(2) 0.024(2) 0.0231(18) -0.0107(17) 0.0076(17) -0.0047(19)
B1A 0.0299(16) 0.0207(14) 0.0234(13) -0.0094(12) 0.0064(13) -0.0084(13)
F1A 0.0295(18) 0.023(2) 0.0265(19) -0.0081(17) 0.0037(16) -0.0100(16)
F2A 0.035(2) 0.023(2) 0.0244(18) -0.0115(16) 0.0092(17) -0.0021(19)
F3A 0.029(2) 0.0212(16) 0.0228(17) -0.0094(15) 0.0076(18) -0.0101(16)
F4A 0.031(2) 0.0172(17) 0.024(2) -0.0081(18) 0.0071(18) -0.0066(16)

loop_
_atom_type_symbol
_atom_type_description
_atom_type_scat_dispersion_real
_atom_type_scat_dispersion_imag
_atom_type_scat_source
C C 0.0033 0.0016 'International Tables Vol C Tables 4.2.6.8 and 6.1.1.4'
H H 0.0000 0.0000 'International Tables Vol C Tables 4.2.6.8 and 6.1.1.4'
B B 0.0013 0.0007 'International Tables Vol C Tables 4.2.6.8 and 6.1.1.4'
N N 0.0061 0.0033 'International Tables Vol C Tables 4.2.6.8 and 6.1.1.4'
F F 0.0171 0.0103 'International Tables Vol C Tables 4.2.6.8 and 6.1.1.4'
Au Au -2.0133 8.8022 'International Tables Vol C Tables 4.2.6.8 and 6.1.1.4'

loop_
_geom_angle_atom_site_label_1
_geom_angle_atom_site_label_2
_geom_angle_atom_site_label_3
_geom_angle
_geom_angle_site_symmetry_1
C1 Au1 C1 180.00(13) 2_666
C1 N1 C2 110.53(17) .
C1 N1 C8 123.82(17) .
C2 N1 C8 125.17(18) .
C1 N2 C7 110.53(17) .
C1 N2 C15 123.64(17) .
C7 N2 C15 125.55(18) .
N1 C1 N2 106.59(17) .
N1 C1 Au1 127.20(16) .
N2 C1 Au1 126.09(16) .
N1 C2 C7 106.35(17) .
N1 C2 C3 132.02(19) .
C7 C2 C3 121.62(18) .
C4 C3 C2 116.44(19) .
C3 C4 C5 121.77(19) .
C6 C5 C4 121.89(19) .
C5 C6 C7 116.17(19) .
C6 C7 C2 122.10(18) .
C6 C7 N2 131.90(19) .
C2 C7 N2 106.00(17) .
N1 C8 C9 112.62(17) .
C14 C9 C10 118.6(2) .
C14 C9 C8 118.78(19) .
C10 C9 C8 122.6(2) .
C9 C10 C11 120.7(2) .
C12 C11 C10 120.4(2) .
C11 C12 C13 119.1(2) .
C12 C13 C14 120.7(3) .
C9 C14 C13 120.6(2) .
N2 C15 C16 112.11(16) .
C17 C16 C21 118.97(19) .
C17 C16 C15 122.38(18) .
C21 C16 C15 118.65(18) .
C18 C17 C16 120.51(19) .
C19 C18 C17 120.1(2) .
C18 C19 C20 119.8(2) .
C21 C20 C19 120.0(2) .
C20 C21 C16 120.6(2) .
F4 B1 F3 109.5(3) .
F4 B1 F2 109.8(3) .
F3 B1 F2 109.5(3) .
F4 B1 F1 109.5(3) .
F3 B1 F1 109.4(3) .
F2 B1 F1 109.1(3) .
F2A B1A F1A 109.6(3) .
F2A B1A F4A 109.8(3) .
F1A B1A F4A 109.7(3) .
F2A B1A F3A 109.4(3) .
F1A B1A F3A 109.3(3) .
F4A B1A F3A 109.0(3) .

loop_
_geom_bond_atom_site_label_1
_geom_bond_atom_site_label_2
_geom_bond_distance
_geom_bond_site_symmetry_2
Au1 C1 2.022(2) 2_666
Au1 C1 2.022(2) .
N1 C1 1.352(3) .
N1 C2 1.393(2) .
N1 C8 1.463(3) .
N2 C1 1.355(3) .
N2 C7 1.395(3) .
N2 C15 1.463(3) .
C2 C7 1.394(3) .
C2 C3 1.394(3) .
C3 C4 1.386(3) .
C4 C5 1.403(3) .
C5 C6 1.387(3) .
C6 C7 1.393(3) .
C8 C9 1.516(3) .
C9 C14 1.378(3) .
C9 C10 1.390(3) .
C10 C11 1.393(3) .
C11 C12 1.375(4) .
C12 C13 1.383(4) .
C13 C14 1.392(4) .
C15 C16 1.516(3) .
C16 C17 1.390(3) .
C16 C21 1.393(3) .
C17 C18 1.390(3) .
C18 C19 1.386(3) .
C19 C20 1.389(3) .
C20 C21 1.386(3) .
B1 F4 1.392(6) .
B1 F3 1.392(6) .
B1 F2 1.393(6) .
B1 F1 1.393(6) .
B1A F2A 1.408(6) .
B1A F1A 1.409(6) .
B1A F4A 1.411(6) .
B1A F3A 1.411(6) .
